data_1514811
loop_
_publ_author_name
'B\"ottcher, Tobias'
'Bassil, Bassem S.'
'Zhechkov, Lyuben'
'Heine, Thomas'
'R\"oschenthaler, Gerd-Volker'

_publ_section_title
;
 (NHCMe)SiCl4: a versatile carbene transfer reagent -- synthesis from
 silicochloroform
;
_journal_issue 1
_journal_name_full 'Chemical Science'
_journal_page_first 77
_journal_paper_doi 10.1039/c2sc21214e
_journal_volume 4
_journal_year 2013
_chemical_formula_sum 'C10 H20 Cl2 N4 Pd'
_chemical_formula_weight 373.60
_chemical_name_systematic
;
?
;
_space_group_IT_number 14
_symmetry_cell_setting monoclinic
_symmetry_space_group_name_Hall '-P 2yn'
_symmetry_space_group_name_H-M 'P 1 21/n 1'
_atom_sites_solution_hydrogens geom
_atom_sites_solution_primary direct
_atom_sites_solution_secondary difmap
_audit_creation_method SHELXL-97
_cell_angle_alpha 90.00
_cell_angle_beta 104.706(3)
_cell_angle_gamma 90.00
_cell_formula_units_Z 4
_cell_length_a 8.9858(4)
_cell_length_b 12.0174(6)
_cell_length_c 13.4315(7)
_cell_measurement_reflns_used 9681
_cell_measurement_temperature 100(2)
_cell_measurement_theta_max 30.47
_cell_measurement_theta_min 2.47
_cell_volume 1402.90(12)
_computing_cell_refinement 'Bruker SAINT'
_computing_data_collection 'Bruker APEX2'
_computing_data_reduction 'Bruker SAINT'
_computing_molecular_graphics 'Bruker SHELXTL'
_computing_publication_material 'Bruker SHELXTL'
_computing_structure_refinement 'SHELXL-97 (Sheldrick, 2008)'
_computing_structure_solution 'SHELXS-97 (Sheldrick, 2008)'
_diffrn_ambient_temperature 100(2)
_diffrn_measured_fraction_theta_full 0.998
_diffrn_measured_fraction_theta_max 0.998
_diffrn_measurement_device_type 'Bruker APEX-II CCD'
_diffrn_measurement_method '\f and \w scans'
_diffrn_radiation_monochromator graphite
_diffrn_radiation_source 'fine-focus sealed tube'
_diffrn_radiation_type MoK\a
_diffrn_radiation_wavelength 0.71073
_diffrn_reflns_av_R_equivalents 0.0501
_diffrn_reflns_av_sigmaI/netI 0.0165
_diffrn_reflns_limit_h_max 12
_diffrn_reflns_limit_h_min -12
_diffrn_reflns_limit_k_max 16
_diffrn_reflns_limit_k_min -17
_diffrn_reflns_limit_l_max 19
_diffrn_reflns_limit_l_min -19
_diffrn_reflns_number 93989
_diffrn_reflns_theta_full 30.51
_diffrn_reflns_theta_max 30.51
_diffrn_reflns_theta_min 3.56
_exptl_absorpt_coefficient_mu 1.688
_exptl_absorpt_correction_T_max 0.5516
_exptl_absorpt_correction_T_min 0.5516
_exptl_absorpt_correction_type multi-scan
_exptl_absorpt_process_details SADABS
_exptl_crystal_colour yellow
_exptl_crystal_density_diffrn 1.769
_exptl_crystal_density_method 'not measured'
_exptl_crystal_description block
_exptl_crystal_F_000 752
_exptl_crystal_size_max 0.40
_exptl_crystal_size_mid 0.40
_exptl_crystal_size_min 0.40
_refine_diff_density_max 2.231
_refine_diff_density_min -0.687
_refine_diff_density_rms 0.122
_refine_ls_extinction_method none
_refine_ls_goodness_of_fit_ref 1.011
_refine_ls_hydrogen_treatment refall
_refine_ls_matrix_type full
_refine_ls_number_parameters 234
_refine_ls_number_reflns 4274
_refine_ls_number_restraints 0
_refine_ls_restrained_S_all 1.011
_refine_ls_R_factor_all 0.0297
_refine_ls_R_factor_gt 0.0260
_refine_ls_shift/su_max 0.000
_refine_ls_shift/su_mean 0.000
_refine_ls_structure_factor_coef Fsqd
_refine_ls_weighting_details 'calc w=1/[\s^2^(Fo^2^)+(0.0350P)^2^+5.7000P] where P=(Fo^2^+2Fc^2^)/3'
_refine_ls_weighting_scheme calc
_refine_ls_wR_factor_gt 0.0749
_refine_ls_wR_factor_ref 0.0773
_reflns_number_gt 3890
_reflns_number_total 4274
_reflns_threshold_expression >2sigma(I)
_cod_data_source_file c2sc21214e.txt
_cod_data_source_block try5
_cod_depositor_comments
;
The following automatic conversions were performed:

'_symmetry_cell_setting' value 'Monoclinic' changed to 'monoclinic'
according to
/usr/data/users/saulius/automatic-downloads/retrospective/RSC/lib/dictionaries/cif_core.dic
dictionary named 'cif_core.dic' version 2.4.2 from 2011-04-26.

Automatic conversion script
Id: cif_fix_values 2281 2013-09-26 08:29:07Z andrius 
;
_cod_original_sg_symbol_H-M P2(1)/n
_cod_database_code 1514811

loop_
_symmetry_equiv_pos_as_xyz
'x, y, z'
'-x+1/2, y+1/2, -z+1/2'
'-x, -y, -z'
'x-1/2, -y-1/2, z-1/2'

loop_
_atom_site_label
_atom_site_type_symbol
_atom_site_fract_x
_atom_site_fract_y
_atom_site_fract_z
_atom_site_U_iso_or_equiv
_atom_site_adp_type
_atom_site_occupancy
_atom_site_symmetry_multiplicity
_atom_site_calc_flag
Pd Pd 0.079408(19) 0.340826(15) 0.159235(13) 0.00845(6) Uani 1 1 d
Cl1 Cl -0.17804(7) 0.27490(5) 0.10235(5) 0.01464(12) Uani 1 1 d
Cl2 Cl 0.18389(7) 0.19388(5) 0.07955(5) 0.01498(12) Uani 1 1 d
C1 C 0.2890(3) 0.4059(2) 0.20649(18) 0.0109(4) Uani 1 1 d
C2 C 0.5170(3) 0.4750(2) 0.3117(2) 0.0171(5) Uani 1 1 d
H21 H 0.516(4) 0.545(3) 0.344(3) 0.023(10) Uiso 1 1 d
H22 H 0.599(6) 0.433(4) 0.351(4) 0.042(13) Uiso 1 1 d
C3 C 0.5232(3) 0.4859(3) 0.1993(2) 0.0196(5) Uani 1 1 d
H31 H 0.603(5) 0.441(4) 0.180(3) 0.033(11) Uiso 1 1 d
H32 H 0.532(6) 0.562(4) 0.180(4) 0.047(14) Uiso 1 1 d
C4 C 0.3195(3) 0.3945(2) 0.39535(19) 0.0151(5) Uani 1 1 d
H43 H 0.245(4) 0.338(3) 0.380(3) 0.013(8) Uiso 1 1 d
H42 H 0.281(4) 0.457(3) 0.419(3) 0.021(9) Uiso 1 1 d
H41 H 0.404(5) 0.370(3) 0.444(3) 0.024(10) Uiso 1 1 d
C5 C 0.3277(4) 0.4442(3) 0.0321(2) 0.0209(5) Uani 1 1 d
H53 H 0.237(5) 0.411(4) 0.004(3) 0.025(10) Uiso 1 1 d
H52 H 0.401(5) 0.403(3) 0.008(3) 0.024(10) Uiso 1 1 d
H51 H 0.330(5) 0.524(4) 0.006(3) 0.030(11) Uiso 1 1 d
C6 C 0.0035(3) 0.4624(2) 0.23218(18) 0.0104(4) Uani 1 1 d
C7 C -0.0749(3) 0.5542(2) 0.3623(2) 0.0156(5) Uani 1 1 d
H72 H -0.173(5) 0.559(3) 0.385(3) 0.023(10) Uiso 1 1 d
H71 H 0.011(4) 0.561(3) 0.421(3) 0.022(9) Uiso 1 1 d
C8 C -0.0627(3) 0.6379(2) 0.2796(2) 0.0160(5) Uani 1 1 d
H82 H -0.001(4) 0.698(3) 0.304(3) 0.021(9) Uiso 1 1 d
H81 H -0.158(5) 0.660(3) 0.243(3) 0.027(11) Uiso 1 1 d
C9 C -0.0701(3) 0.3428(2) 0.3634(2) 0.0165(5) Uani 1 1 d
H93 H -0.165(4) 0.343(3) 0.389(3) 0.007(7) Uiso 1 1 d
H92 H 0.016(4) 0.336(3) 0.424(3) 0.014(8) Uiso 1 1 d
H91 H -0.064(4) 0.287(3) 0.318(3) 0.019(9) Uiso 1 1 d
C10 C 0.0705(3) 0.6230(2) 0.1349(2) 0.0181(5) Uani 1 1 d
H103 H 0.089(4) 0.569(3) 0.088(3) 0.016(9) Uiso 1 1 d
H102 H 0.172(4) 0.656(3) 0.169(3) 0.018(9) Uiso 1 1 d
H101 H -0.001(5) 0.681(4) 0.101(3) 0.027(10) Uiso 1 1 d
N1 N 0.3691(2) 0.41885(19) 0.30337(17) 0.0137(4) Uani 1 1 d
N2 N 0.3715(3) 0.4441(2) 0.14350(17) 0.0162(4) Uani 1 1 d
N3 N 0.0084(3) 0.57046(18) 0.21294(17) 0.0133(4) Uani 1 1 d
N4 N -0.0615(2) 0.44724(19) 0.31124(17) 0.0132(4) Uani 1 1 d

loop_
_atom_site_aniso_label
_atom_site_aniso_U_11
_atom_site_aniso_U_22
_atom_site_aniso_U_33
_atom_site_aniso_U_23
_atom_site_aniso_U_13
_atom_site_aniso_U_12
Pd 0.00901(9) 0.00781(9) 0.00870(9) -0.00071(6) 0.00259(6) -0.00120(6)
Cl1 0.0120(2) 0.0159(3) 0.0163(3) -0.0037(2) 0.0039(2) -0.0039(2)
Cl2 0.0140(2) 0.0135(3) 0.0174(3) -0.0030(2) 0.0039(2) 0.0007(2)
C1 0.0112(10) 0.0085(10) 0.0133(10) -0.0002(8) 0.0037(8) -0.0002(8)
C2 0.0098(10) 0.0201(13) 0.0202(12) -0.0031(10) 0.0017(9) -0.0035(9)
C3 0.0133(11) 0.0249(14) 0.0216(12) -0.0016(11) 0.0063(9) -0.0074(10)
C4 0.0169(11) 0.0164(12) 0.0113(10) 0.0005(9) 0.0023(9) 0.0006(9)
C5 0.0218(13) 0.0282(15) 0.0137(11) 0.0010(10) 0.0060(10) -0.0072(11)
C6 0.0085(9) 0.0104(10) 0.0114(10) -0.0009(8) 0.0010(7) -0.0019(8)
C7 0.0164(11) 0.0144(12) 0.0174(11) -0.0046(9) 0.0068(9) 0.0019(9)
C8 0.0167(11) 0.0106(11) 0.0204(12) -0.0032(9) 0.0038(9) 0.0025(9)
C9 0.0209(12) 0.0143(12) 0.0162(11) 0.0001(9) 0.0082(9) -0.0006(9)
C10 0.0209(12) 0.0132(12) 0.0201(12) 0.0044(10) 0.0050(10) -0.0015(10)
N1 0.0117(9) 0.0155(10) 0.0133(9) -0.0005(8) 0.0019(7) -0.0032(8)
N2 0.0127(9) 0.0223(11) 0.0140(10) -0.0001(8) 0.0038(8) -0.0062(8)
N3 0.0156(10) 0.0092(10) 0.0158(9) 0.0003(7) 0.0049(8) -0.0002(7)
N4 0.0148(9) 0.0119(10) 0.0147(9) -0.0024(8) 0.0074(8) 0.0000(8)

loop_
_atom_type_symbol
_atom_type_description
_atom_type_scat_dispersion_real
_atom_type_scat_dispersion_imag
_atom_type_scat_source
C C 0.0033 0.0016 'International Tables Vol C Tables 4.2.6.8 and 6.1.1.4'
H H 0.0000 0.0000 'International Tables Vol C Tables 4.2.6.8 and 6.1.1.4'
N N 0.0061 0.0033 'International Tables Vol C Tables 4.2.6.8 and 6.1.1.4'
Cl Cl 0.1484 0.1585 'International Tables Vol C Tables 4.2.6.8 and 6.1.1.4'
Pd Pd -0.9988 1.0072 'International Tables Vol C Tables 4.2.6.8 and 6.1.1.4'

loop_
_geom_angle_atom_site_label_1
_geom_angle_atom_site_label_2
_geom_angle_atom_site_label_3
_geom_angle
C6 Pd C1 88.24(10)
C6 Pd Cl2 176.65(7)
C1 Pd Cl2 89.16(7)
C6 Pd Cl1 88.60(7)
C1 Pd Cl1 176.28(7)
Cl2 Pd Cl1 94.07(2)
N1 C1 N2 109.2(2)
N1 C1 Pd 126.41(18)
N2 C1 Pd 124.36(18)
N1 C2 C3 102.9(2)
N2 C3 C2 102.3(2)
N3 C6 N4 109.2(2)
N3 C6 Pd 126.48(18)
N4 C6 Pd 124.36(18)
N4 C7 C8 101.9(2)
N3 C8 C7 101.8(2)
C1 N1 C4 127.3(2)
C1 N1 C2 112.6(2)
C4 N1 C2 119.8(2)
C1 N2 C5 127.2(2)
C1 N2 C3 112.7(2)
C5 N2 C3 120.1(2)
C6 N3 C10 127.2(2)
C6 N3 C8 112.3(2)
C10 N3 C8 120.4(2)
C6 N4 C9 125.8(2)
C6 N4 C7 110.6(2)
C9 N4 C7 120.6(2)

loop_
_geom_bond_atom_site_label_1
_geom_bond_atom_site_label_2
_geom_bond_distance
Pd C6 1.975(2)
Pd C1 1.988(2)
Pd Cl2 2.3781(6)
Pd Cl1 2.3803(6)
C1 N1 1.327(3)
C1 N2 1.340(3)
C2 N1 1.469(3)
C2 C3 1.531(4)
C3 N2 1.467(3)
C4 N1 1.446(3)
C5 N2 1.448(3)
C6 N3 1.327(3)
C6 N4 1.348(3)
C7 N4 1.477(3)
C7 C8 1.523(4)
C8 N3 1.468(3)
C9 N4 1.449(3)
C10 N3 1.451(3)
